data_7043510
loop_
_publ_author_name
'Kuppusamy, Senthil kumar'
'Salitros, Ivan'
'Moreno Pineda, Eufemio'
'Ruben, Mario'

_publ_section_title
;
 Spacer type mediated tunable spin crossover (SCO) characteristics of
 pyrene decorated 2, 6-bis(pyrazol-1-yl)pyridine (bpp) based Fe(II)
 molecular spintronic modules
;
_journal_name_full 'Dalton Trans.'
_journal_paper_doi 10.1039/C7DT02219K
_journal_year 2017
_chemical_formula_moiety 'C32 H25 N5 O2'
_chemical_formula_sum 'C32 H25 N5 O2'
_chemical_formula_weight 511.57
_chemical_name_systematic
;
 ?
;
_space_group_crystal_system triclinic
_space_group_IT_number 2
_space_group_name_Hall '-P 1'
_space_group_name_H-M_alt 'P -1'
_symmetry_space_group_name_Hall '-P 1'
_symmetry_space_group_name_H-M 'P -1'
_atom_sites_solution_hydrogens geom
_atom_sites_solution_primary direct
_atom_sites_solution_secondary difmap
_audit_creation_method SHELXL-2013
_audit_update_record
;
2015-12-09 deposited with the CCDC.
2017-07-03 downloaded from the CCDC.
;
_cell_angle_alpha 92.340(2)
_cell_angle_beta 90.367(2)
_cell_angle_gamma 106.720(2)
_cell_formula_units_Z 2
_cell_length_a 8.1528(3)
_cell_length_b 11.4097(4)
_cell_length_c 13.9181(4)
_cell_measurement_reflns_used 9733
_cell_measurement_temperature 173(2)
_cell_measurement_theta_max 27.485
_cell_measurement_theta_min 0.998
_cell_volume 1238.68(7)
_computing_cell_refinement 'Denzo (Nonius B.V., 1998)'
_computing_data_collection 'Collect (Nonius B.V., 1998)'
_computing_data_reduction 'Denzo (Nonius B.V., 1998)'
_computing_molecular_graphics 'PLATON 98 (Spek, 1998)'
_computing_publication_material 'SHELXL-2013 (Sheldrick, 2013)'
_computing_structure_refinement 'SHELXL-2013 (Sheldrick, 2013)'
_computing_structure_solution 'SHELXS-2013 (Sheldrick, 2013)'
_diffrn_ambient_temperature 173(2)
_diffrn_measured_fraction_theta_full 0.997
_diffrn_measured_fraction_theta_max 0.995
_diffrn_measurement_device_type KappaCCD
_diffrn_measurement_method 'phi and omega scans'
_diffrn_radiation_monochromator graphite
_diffrn_radiation_type MoK\a
_diffrn_radiation_wavelength 0.71073
_diffrn_reflns_av_R_equivalents 0.0689
_diffrn_reflns_av_unetI/netI 0.0587
_diffrn_reflns_Laue_measured_fraction_full 0.997
_diffrn_reflns_Laue_measured_fraction_max 0.995
_diffrn_reflns_limit_h_max 10
_diffrn_reflns_limit_h_min -10
_diffrn_reflns_limit_k_max 14
_diffrn_reflns_limit_k_min -14
_diffrn_reflns_limit_l_max 18
_diffrn_reflns_limit_l_min -18
_diffrn_reflns_number 19676
_diffrn_reflns_point_group_measured_fraction_full 0.997
_diffrn_reflns_point_group_measured_fraction_max 0.995
_diffrn_reflns_theta_full 25.242
_diffrn_reflns_theta_max 27.484
_diffrn_reflns_theta_min 1.465
_diffrn_source 'sealed tube'
_exptl_absorpt_coefficient_mu 0.088
_exptl_absorpt_correction_type none
_exptl_crystal_colour orange
_exptl_crystal_density_diffrn 1.372
_exptl_crystal_description block
_exptl_crystal_F_000 536
_exptl_crystal_size_max 0.40
_exptl_crystal_size_mid 0.40
_exptl_crystal_size_min 0.15
_refine_diff_density_max 0.421
_refine_diff_density_min -0.504
_refine_diff_density_rms 0.133
_refine_ls_extinction_method none
_refine_ls_goodness_of_fit_ref 1.027
_refine_ls_hydrogen_treatment constr
_refine_ls_matrix_type full
_refine_ls_number_parameters 352
_refine_ls_number_reflns 5647
_refine_ls_number_restraints 0
_refine_ls_restrained_S_all 1.027
_refine_ls_R_factor_all 0.1025
_refine_ls_R_factor_gt 0.0579
_refine_ls_shift/su_max 0.000
_refine_ls_shift/su_mean 0.000
_refine_ls_structure_factor_coef Fsqd
_refine_ls_weighting_details 'w=1/[\s^2^(Fo^2^)+(0.1183P)^2^] where P=(Fo^2^+2Fc^2^)/3'
_refine_ls_weighting_scheme calc
_refine_ls_wR_factor_gt 0.1452
_refine_ls_wR_factor_ref 0.1900
_reflns_Friedel_coverage 0.000
_reflns_number_gt 3593
_reflns_number_total 5647
_reflns_threshold_expression 'I > 2\s(I)'
_cod_data_source_file c7dt02219k2.cif
_cod_data_source_block ldskk150625
_cod_database_code 7043510
_shelx_space_group_comment
;
The symmetry employed for this shelxl refinement is uniquely defined
by the following loop, which should always be used as a source of
symmetry information in preference to the above space-group names.
They are only intended as comments.
;
_shelxl_version_number 2013-4

loop_
_space_group_symop_operation_xyz
'x, y, z'
'-x, -y, -z'

loop_
_atom_site_label
_atom_site_type_symbol
_atom_site_fract_x
_atom_site_fract_y
_atom_site_fract_z
_atom_site_U_iso_or_equiv
_atom_site_adp_type
_atom_site_occupancy
_atom_site_site_symmetry_order
_atom_site_calc_flag
_atom_site_refinement_flags_posn
_atom_site_refinement_flags_adp
C1 C 0.6819(3) 0.45883(19) 0.91132(14) 0.0375(5) Uani 1 1 d . .
H1 H 0.6838 0.4270 0.9732 0.045 Uiso 1 1 calc R U
C2 C 0.6293(3) 0.56207(18) 0.89383(14) 0.0389(5) Uani 1 1 d . .
H2 H 0.5898 0.6117 0.9393 0.047 Uiso 1 1 calc R U
C3 C 0.6465(3) 0.57647(18) 0.79754(14) 0.0350(5) Uani 1 1 d . .
H3 H 0.6216 0.6389 0.7621 0.042 Uiso 1 1 calc R U
C4 C 0.7416(2) 0.45854(17) 0.66559(13) 0.0255(4) Uani 1 1 d . .
C5 C 0.7959(2) 0.35685(16) 0.64145(13) 0.0275(4) Uani 1 1 d . .
H5 H 0.8125 0.3035 0.6888 0.033 Uiso 1 1 calc R U
C6 C 0.8248(2) 0.33654(16) 0.54533(13) 0.0260(4) Uani 1 1 d . .
C7 C 0.8037(2) 0.41751(16) 0.47798(13) 0.0267(4) Uani 1 1 d . .
H7 H 0.8268 0.4066 0.4119 0.032 Uiso 1 1 calc R U
C8 C 0.7475(2) 0.51520(16) 0.51151(12) 0.0254(4) Uani 1 1 d . .
C9 C 0.7027(3) 0.67931(19) 0.31428(15) 0.0410(5) Uani 1 1 d . .
H9 H 0.7033 0.6929 0.2474 0.049 Uiso 1 1 calc R U
C10 C 0.6651(3) 0.75799(19) 0.38464(14) 0.0396(5) Uani 1 1 d . .
H10 H 0.6372 0.8321 0.3754 0.047 Uiso 1 1 calc R U
C11 C 0.6772(3) 0.70549(18) 0.46905(14) 0.0340(5) Uani 1 1 d . .
H11 H 0.6586 0.7358 0.5314 0.041 Uiso 1 1 calc R U
C12 C 0.8683(2) 0.22135(17) 0.51471(13) 0.0284(4) Uani 1 1 d . .
C13 C 0.9503(3) 0.11399(16) 0.38212(13) 0.0307(5) Uani 1 1 d . .
H13A H 0.8364 0.0556 0.3671 0.037 Uiso 1 1 calc R U
H13B H 1.0122 0.0756 0.4269 0.037 Uiso 1 1 calc R U
C14 C 1.0500(2) 0.14516(17) 0.29117(12) 0.0273(4) Uani 1 1 d . .
H14A H 1.1706 0.1897 0.3080 0.033 Uiso 1 1 calc R U
H14B H 1.0017 0.1998 0.2538 0.033 Uiso 1 1 calc R U
C15 C 1.0443(2) 0.03070(17) 0.22962(12) 0.0280(4) Uani 1 1 d . .
H15A H 0.9239 -0.0124 0.2111 0.034 Uiso 1 1 calc R U
H15B H 1.0891 -0.0251 0.2677 0.034 Uiso 1 1 calc R U
C16 C 1.1495(2) 0.06150(17) 0.13926(12) 0.0265(4) Uani 1 1 d . .
H16A H 1.1066 0.1203 0.1035 0.032 Uiso 1 1 calc R U
H16B H 1.2696 0.1034 0.1590 0.032 Uiso 1 1 calc R U
C17 C 1.1481(2) -0.04618(16) 0.07126(12) 0.0255(4) Uani 1 1 d . .
C18 C 1.0533(3) -0.16504(18) 0.08983(13) 0.0302(5) Uani 1 1 d . .
H18 H 0.9887 -0.1787 0.1470 0.036 Uiso 1 1 calc R U
C19 C 1.0494(3) -0.26433(17) 0.02829(13) 0.0308(5) Uani 1 1 d . .
H19 H 0.9815 -0.3438 0.0435 0.037 Uiso 1 1 calc R U
C20 C 1.1441(2) -0.24904(16) -0.05598(13) 0.0269(4) Uani 1 1 d . .
C21 C 1.1452(3) -0.34993(17) -0.12093(13) 0.0304(4) Uani 1 1 d . .
H21 H 1.0760 -0.4299 -0.1079 0.036 Uiso 1 1 calc R U
C22 C 1.2426(3) -0.33347(17) -0.20009(13) 0.0308(5) Uani 1 1 d . .
H22 H 1.2433 -0.4024 -0.2406 0.037 Uiso 1 1 calc R U
C23 C 1.3453(2) -0.21364(17) -0.22424(13) 0.0268(4) Uani 1 1 d . .
C24 C 1.4428(2) -0.19360(18) -0.30758(13) 0.0303(5) Uani 1 1 d . .
H24 H 1.4447 -0.2613 -0.3491 0.036 Uiso 1 1 calc R U
C25 C 1.5364(2) -0.07651(19) -0.33037(14) 0.0320(5) Uani 1 1 d . .
H25 H 1.6002 -0.0646 -0.3879 0.038 Uiso 1 1 calc R U
C26 C 1.5378(2) 0.02384(19) -0.26957(13) 0.0303(5) Uani 1 1 d . .
H26 H 1.6036 0.1036 -0.2855 0.036 Uiso 1 1 calc R U
C27 C 1.4431(2) 0.00820(17) -0.18536(13) 0.0261(4) Uani 1 1 d . .
C28 C 1.4419(2) 0.10942(17) -0.12046(13) 0.0296(4) Uani 1 1 d . .
H28 H 1.5078 0.1898 -0.1347 0.036 Uiso 1 1 calc R U
C29 C 1.3484(2) 0.09202(17) -0.03948(13) 0.0282(4) Uani 1 1 d . .
H29 H 1.3507 0.1610 0.0017 0.034 Uiso 1 1 calc R U
C30 C 1.2460(2) -0.02686(16) -0.01368(12) 0.0238(4) Uani 1 1 d . .
C31 C 1.2443(2) -0.12896(16) -0.07688(12) 0.0237(4) Uani 1 1 d . .
C32 C 1.3445(2) -0.11132(16) -0.16182(12) 0.0240(4) Uani 1 1 d . .
N1 N 0.7063(2) 0.48408(14) 0.76187(11) 0.0281(4) Uani 1 1 d . .
N2 N 0.7290(2) 0.41012(15) 0.83219(11) 0.0352(4) Uani 1 1 d . .
N3 N 0.71544(19) 0.53687(13) 0.60315(10) 0.0267(4) Uani 1 1 d . .
N4 N 0.7208(2) 0.60129(14) 0.44743(10) 0.0277(4) Uani 1 1 d . .
N5 N 0.7374(2) 0.58368(16) 0.35095(11) 0.0369(4) Uani 1 1 d . .
O1 O 0.8453(2) 0.13393(13) 0.56399(10) 0.0458(4) Uani 1 1 d . .
O2 O 0.93071(17) 0.22723(11) 0.42608(9) 0.0292(3) Uani 1 1 d . .

loop_
_atom_site_aniso_label
_atom_site_aniso_U_11
_atom_site_aniso_U_22
_atom_site_aniso_U_33
_atom_site_aniso_U_23
_atom_site_aniso_U_13
_atom_site_aniso_U_12
C1 0.0453(13) 0.0425(12) 0.0253(10) 0.0020(9) 0.0044(9) 0.0134(10)
C2 0.0520(14) 0.0358(12) 0.0298(11) -0.0025(9) 0.0100(10) 0.0142(10)
C3 0.0446(13) 0.0297(10) 0.0343(11) 0.0011(9) 0.0072(9) 0.0164(9)
C4 0.0246(10) 0.0275(10) 0.0235(9) 0.0004(8) 0.0028(8) 0.0060(8)
C5 0.0279(10) 0.0268(10) 0.0278(10) 0.0020(8) 0.0025(8) 0.0079(8)
C6 0.0230(10) 0.0248(10) 0.0296(10) 0.0004(8) 0.0041(8) 0.0059(8)
C7 0.0260(10) 0.0272(10) 0.0259(9) -0.0005(8) 0.0028(8) 0.0065(8)
C8 0.0235(10) 0.0255(9) 0.0263(10) 0.0030(8) 0.0015(8) 0.0054(8)
C9 0.0485(14) 0.0433(13) 0.0339(11) 0.0121(10) 0.0018(10) 0.0158(11)
C10 0.0417(13) 0.0332(11) 0.0456(13) 0.0077(10) -0.0031(10) 0.0128(10)
C11 0.0370(12) 0.0309(10) 0.0373(11) -0.0001(9) -0.0006(9) 0.0151(9)
C12 0.0304(11) 0.0278(10) 0.0283(10) 0.0024(8) 0.0054(8) 0.0100(8)
C13 0.0368(12) 0.0246(10) 0.0337(10) -0.0013(8) 0.0058(9) 0.0140(9)
C14 0.0279(10) 0.0306(10) 0.0257(9) -0.0007(8) 0.0021(8) 0.0122(8)
C15 0.0283(10) 0.0308(10) 0.0273(10) -0.0009(8) -0.0003(8) 0.0127(8)
C16 0.0263(10) 0.0297(10) 0.0259(9) -0.0010(8) -0.0005(8) 0.0123(8)
C17 0.0260(10) 0.0278(10) 0.0254(9) 0.0003(8) -0.0024(8) 0.0122(8)
C18 0.0344(11) 0.0328(10) 0.0262(10) 0.0042(8) 0.0060(8) 0.0138(9)
C19 0.0355(11) 0.0247(10) 0.0318(10) 0.0039(8) 0.0045(9) 0.0077(8)
C20 0.0289(11) 0.0263(10) 0.0277(10) 0.0008(8) -0.0008(8) 0.0117(8)
C21 0.0352(11) 0.0239(10) 0.0326(10) 0.0014(8) -0.0005(9) 0.0093(8)
C22 0.0360(11) 0.0297(10) 0.0300(10) -0.0046(8) -0.0027(9) 0.0157(9)
C23 0.0258(10) 0.0316(10) 0.0262(9) -0.0009(8) -0.0013(8) 0.0137(8)
C24 0.0283(11) 0.0367(11) 0.0277(10) -0.0051(8) -0.0017(8) 0.0134(9)
C25 0.0264(11) 0.0446(12) 0.0280(10) 0.0024(9) 0.0039(8) 0.0147(9)
C26 0.0244(10) 0.0353(11) 0.0325(10) 0.0058(9) 0.0022(8) 0.0101(9)
C27 0.0223(10) 0.0291(10) 0.0285(10) 0.0020(8) -0.0015(8) 0.0099(8)
C28 0.0270(10) 0.0264(10) 0.0352(11) 0.0029(8) -0.0001(8) 0.0073(8)
C29 0.0290(11) 0.0257(10) 0.0310(10) -0.0025(8) -0.0022(8) 0.0103(8)
C30 0.0234(10) 0.0252(9) 0.0247(9) 0.0011(7) -0.0020(8) 0.0104(8)
C31 0.0240(10) 0.0264(10) 0.0230(9) 0.0009(7) -0.0012(8) 0.0111(8)
C32 0.0217(9) 0.0283(10) 0.0247(9) -0.0007(8) -0.0029(7) 0.0118(8)
N1 0.0340(9) 0.0261(8) 0.0255(8) 0.0019(7) 0.0037(7) 0.0105(7)
N2 0.0467(11) 0.0350(9) 0.0267(9) 0.0058(7) 0.0042(8) 0.0154(8)
N3 0.0283(9) 0.0256(8) 0.0260(8) 0.0005(6) 0.0020(7) 0.0072(7)
N4 0.0309(9) 0.0278(8) 0.0254(8) 0.0010(7) 0.0018(7) 0.0100(7)
N5 0.0486(11) 0.0410(10) 0.0245(8) 0.0045(7) 0.0031(8) 0.0179(9)
O1 0.0699(11) 0.0361(8) 0.0395(8) 0.0131(7) 0.0227(8) 0.0261(8)
O2 0.0367(8) 0.0265(7) 0.0272(7) 0.0003(6) 0.0088(6) 0.0132(6)

loop_
_atom_type_symbol
_atom_type_description
_atom_type_scat_dispersion_real
_atom_type_scat_dispersion_imag
_atom_type_scat_source
C C 0.0033 0.0016 'International Tables Vol C Tables 4.2.6.8 and 6.1.1.4'
H H 0.0000 0.0000 'International Tables Vol C Tables 4.2.6.8 and 6.1.1.4'
N N 0.0061 0.0033 'International Tables Vol C Tables 4.2.6.8 and 6.1.1.4'
O O 0.0106 0.0060 'International Tables Vol C Tables 4.2.6.8 and 6.1.1.4'

loop_
_geom_angle_atom_site_label_1
_geom_angle_atom_site_label_2
_geom_angle_atom_site_label_3
_geom_angle
N2 C1 C2 112.48(18)
N2 C1 H1 123.8
C2 C1 H1 123.8
C3 C2 C1 105.13(17)
C3 C2 H2 127.4
C1 C2 H2 127.4
C2 C3 N1 106.65(18)
C2 C3 H3 126.7
N1 C3 H3 126.7
N3 C4 C5 124.77(16)
N3 C4 N1 114.89(16)
C5 C4 N1 120.33(16)
C6 C5 C4 116.97(17)
C6 C5 H5 121.5
C4 C5 H5 121.5
C5 C6 C7 120.32(17)
C5 C6 C12 118.75(17)
C7 C6 C12 120.81(16)
C6 C7 C8 116.92(16)
C6 C7 H7 121.5
C8 C7 H7 121.5
N3 C8 C7 124.60(17)
N3 C8 N4 114.84(15)
C7 C8 N4 120.56(16)
N5 C9 C10 112.64(18)
N5 C9 H9 123.7
C10 C9 H9 123.7
C11 C10 C9 104.91(19)
C11 C10 H10 127.5
C9 C10 H10 127.5
C10 C11 N4 106.90(17)
C10 C11 H11 126.5
N4 C11 H11 126.5
O1 C12 O2 124.70(17)
O1 C12 C6 123.54(16)
O2 C12 C6 111.74(15)
O2 C13 C14 107.95(14)
O2 C13 H13A 110.1
C14 C13 H13A 110.1
O2 C13 H13B 110.1
C14 C13 H13B 110.1
H13A C13 H13B 108.4
C13 C14 C15 111.51(15)
C13 C14 H14A 109.3
C15 C14 H14A 109.3
C13 C14 H14B 109.3
C15 C14 H14B 109.3
H14A C14 H14B 108.0
C14 C15 C16 111.66(15)
C14 C15 H15A 109.3
C16 C15 H15A 109.3
C14 C15 H15B 109.3
C16 C15 H15B 109.3
H15A C15 H15B 107.9
C17 C16 C15 115.90(15)
C17 C16 H16A 108.3
C15 C16 H16A 108.3
C17 C16 H16B 108.3
C15 C16 H16B 108.3
H16A C16 H16B 107.4
C18 C17 C30 118.31(16)
C18 C17 C16 121.71(15)
C30 C17 C16 119.97(16)
C19 C18 C17 122.56(16)
C19 C18 H18 118.7
C17 C18 H18 118.7
C18 C19 C20 120.81(17)
C18 C19 H19 119.6
C20 C19 H19 119.6
C19 C20 C31 118.27(16)
C19 C20 C21 122.46(17)
C31 C20 C21 119.26(16)
C22 C21 C20 121.37(18)
C22 C21 H21 119.3
C20 C21 H21 119.3
C21 C22 C23 121.23(17)
C21 C22 H22 119.4
C23 C22 H22 119.4
C24 C23 C32 119.03(17)
C24 C23 C22 122.34(16)
C32 C23 C22 118.62(15)
C25 C24 C23 120.99(17)
C25 C24 H24 119.5
C23 C24 H24 119.5
C24 C25 C26 120.45(17)
C24 C25 H25 119.8
C26 C25 H25 119.8
C25 C26 C27 120.57(18)
C25 C26 H26 119.7
C27 C26 H26 119.7
C26 C27 C32 119.53(17)
C26 C27 C28 122.23(17)
C32 C27 C28 118.24(16)
C29 C28 C27 121.14(17)
C29 C28 H28 119.4
C27 C28 H28 119.4
C28 C29 C30 122.32(17)
C28 C29 H29 118.8
C30 C29 H29 118.8
C17 C30 C31 119.45(16)
C17 C30 C29 122.77(16)
C31 C30 C29 117.77(15)
C20 C31 C30 120.58(15)
C20 C31 C32 119.29(16)
C30 C31 C32 120.14(16)
C27 C32 C23 119.43(16)
C27 C32 C31 120.37(16)
C23 C32 C31 120.20(16)
C3 N1 N2 111.86(15)
C3 N1 C4 128.08(16)
N2 N1 C4 120.05(15)
C1 N2 N1 103.88(16)
C4 N3 C8 116.37(16)
C11 N4 N5 111.99(15)
C11 N4 C8 127.94(15)
N5 N4 C8 120.07(15)
C9 N5 N4 103.55(16)
C12 O2 C13 116.74(14)

loop_
_geom_bond_atom_site_label_1
_geom_bond_atom_site_label_2
_geom_bond_distance
C1 N2 1.322(2)
C1 C2 1.394(3)
C1 H1 0.9500
C2 C3 1.360(3)
C2 H2 0.9500
C3 N1 1.361(2)
C3 H3 0.9500
C4 N3 1.331(2)
C4 C5 1.386(2)
C4 N1 1.409(2)
C5 C6 1.382(2)
C5 H5 0.9500
C6 C7 1.386(3)
C6 C12 1.503(2)
C7 C8 1.388(2)
C7 H7 0.9500
C8 N3 1.331(2)
C8 N4 1.414(2)
C9 N5 1.324(3)
C9 C10 1.396(3)
C9 H9 0.9500
C10 C11 1.356(3)
C10 H10 0.9500
C11 N4 1.359(2)
C11 H11 0.9500
C12 O1 1.204(2)
C12 O2 1.334(2)
C13 O2 1.457(2)
C13 C14 1.508(2)
C13 H13A 0.9900
C13 H13B 0.9900
C14 C15 1.521(2)
C14 H14A 0.9900
C14 H14B 0.9900
C15 C16 1.522(2)
C15 H15A 0.9900
C15 H15B 0.9900
C16 C17 1.517(2)
C16 H16A 0.9900
C16 H16B 0.9900
C17 C18 1.390(3)
C17 C30 1.419(2)
C18 C19 1.385(3)
C18 H18 0.9500
C19 C20 1.397(2)
C19 H19 0.9500
C20 C31 1.421(3)
C20 C21 1.437(2)
C21 C22 1.350(3)
C21 H21 0.9500
C22 C23 1.437(3)
C22 H22 0.9500
C23 C24 1.399(2)
C23 C32 1.428(2)
C24 C25 1.385(3)
C24 H24 0.9500
C25 C26 1.393(3)
C25 H25 0.9500
C26 C27 1.397(2)
C26 H26 0.9500
C27 C32 1.422(3)
C27 C28 1.439(3)
C28 C29 1.354(2)
C28 H28 0.9500
C29 C30 1.434(3)
C29 H29 0.9500
C30 C31 1.428(2)
C31 C32 1.429(2)
N1 N2 1.363(2)
N4 N5 1.363(2)

loop_
_geom_torsion_atom_site_label_1
_geom_torsion_atom_site_label_2
_geom_torsion_atom_site_label_3
_geom_torsion_atom_site_label_4
_geom_torsion
N2 C1 C2 C3 -0.2(3)
C1 C2 C3 N1 0.2(2)
N3 C4 C5 C6 0.1(3)
N1 C4 C5 C6 178.78(16)
C4 C5 C6 C7 1.6(3)
C4 C5 C6 C12 -174.53(15)
C5 C6 C7 C8 -2.2(3)
C12 C6 C7 C8 173.89(16)
C6 C7 C8 N3 1.1(3)
C6 C7 C8 N4 -179.30(16)
N5 C9 C10 C11 -0.4(3)
C9 C10 C11 N4 0.3(2)
C5 C6 C12 O1 16.1(3)
C7 C6 C12 O1 -160.1(2)
C5 C6 C12 O2 -165.55(16)
C7 C6 C12 O2 18.3(3)
O2 C13 C14 C15 -167.88(15)
C13 C14 C15 C16 -178.21(15)
C14 C15 C16 C17 -178.31(15)
C15 C16 C17 C18 1.3(3)
C15 C16 C17 C30 -178.39(15)
C30 C17 C18 C19 -0.8(3)
C16 C17 C18 C19 179.47(18)
C17 C18 C19 C20 0.8(3)
C18 C19 C20 C31 -0.1(3)
C18 C19 C20 C21 179.12(18)
C19 C20 C21 C22 -177.54(18)
C31 C20 C21 C22 1.6(3)
C20 C21 C22 C23 -1.9(3)
C21 C22 C23 C24 -177.78(18)
C21 C22 C23 C32 0.8(3)
C32 C23 C24 C25 -0.6(3)
C22 C23 C24 C25 178.05(18)
C23 C24 C25 C26 1.1(3)
C24 C25 C26 C27 -0.8(3)
C25 C26 C27 C32 -0.1(3)
C25 C26 C27 C28 179.66(17)
C26 C27 C28 C29 179.68(17)
C32 C27 C28 C29 -0.6(3)
C27 C28 C29 C30 0.0(3)
C18 C17 C30 C31 0.0(3)
C16 C17 C30 C31 179.73(15)
C18 C17 C30 C29 -179.88(17)
C16 C17 C30 C29 -0.1(3)
C28 C29 C30 C17 179.72(17)
C28 C29 C30 C31 -0.1(3)
C19 C20 C31 C30 -0.7(3)
C21 C20 C31 C30 -179.94(17)
C19 C20 C31 C32 178.94(16)
C21 C20 C31 C32 -0.3(3)
C17 C30 C31 C20 0.8(3)
C29 C30 C31 C20 -179.36(16)
C17 C30 C31 C32 -178.90(16)
C29 C30 C31 C32 1.0(3)
C26 C27 C32 C23 0.6(3)
C28 C27 C32 C23 -179.13(16)
C26 C27 C32 C31 -178.86(16)
C28 C27 C32 C31 1.4(3)
C24 C23 C32 C27 -0.3(3)
C22 C23 C32 C27 -178.98(17)
C24 C23 C32 C31 179.18(16)
C22 C23 C32 C31 0.5(3)
C20 C31 C32 C27 178.72(16)
C30 C31 C32 C27 -1.6(3)
C20 C31 C32 C23 -0.8(3)
C30 C31 C32 C23 178.91(15)
C2 C3 N1 N2 -0.2(2)
C2 C3 N1 C4 178.72(18)
N3 C4 N1 C3 1.4(3)
C5 C4 N1 C3 -177.39(18)
N3 C4 N1 N2 -179.84(16)
C5 C4 N1 N2 1.4(3)
C2 C1 N2 N1 0.1(2)
C3 N1 N2 C1 0.0(2)
C4 N1 N2 C1 -178.95(17)
C5 C4 N3 C8 -1.2(3)
N1 C4 N3 C8 -179.93(15)
C7 C8 N3 C4 0.6(3)
N4 C8 N3 C4 -179.06(15)
C10 C11 N4 N5 -0.1(2)
C10 C11 N4 C8 -179.70(18)
N3 C8 N4 C11 4.3(3)
C7 C8 N4 C11 -175.36(18)
N3 C8 N4 N5 -175.22(15)
C7 C8 N4 N5 5.1(3)
C10 C9 N5 N4 0.3(2)
C11 N4 N5 C9 -0.1(2)
C8 N4 N5 C9 179.51(17)
O1 C12 O2 C13 8.5(3)
C6 C12 O2 C13 -169.87(15)
C14 C13 O2 C12 -170.20(15)
